data_1505929
loop_
_publ_author_name
'K\"onig, Hannah M'
'Abbel, Robert'
'Schollmeyer, Dieter'
'Kilbinger, Andreas F. M.'

_publ_section_title
;
 Solid-phase synthesis of oligo(p-benzamide) foldamers.
;
_journal_issue 9
_journal_name_full 'Organic letters'
_journal_page_first 1819
_journal_page_last 1822
_journal_paper_doi 10.1021/ol0603357
_journal_volume 8
_journal_year 2006
_chemical_formula_sum 'C22 H18 N2 O6'
_chemical_formula_weight 406.38
_chemical_name_systematic
; 
 ? 
;
_space_group_IT_number 33
_symmetry_cell_setting orthorhombic
_symmetry_space_group_name_Hall 'P 2c -2n'
_symmetry_space_group_name_H-M 'P n a 21'
_atom_sites_solution_hydrogens geom
_atom_sites_solution_primary direct
_atom_sites_solution_secondary difmap
_audit_creation_method SHELXL-97
_cell_angle_alpha 90.00
_cell_angle_beta 90.00
_cell_angle_gamma 90.00
_cell_formula_units_Z 4
_cell_length_a 16.0866(8)
_cell_length_b 17.8033(10)
_cell_length_c 7.1185(4)
_cell_measurement_reflns_used 2926
_cell_measurement_temperature 298(2)
_cell_measurement_theta_max 27.8
_cell_measurement_theta_min 2.5
_cell_volume 2038.70(19)
_computing_cell_refinement 'SAINT V5'
_computing_data_collection 'Smart V5'
_computing_data_reduction 'Saint V5'
_computing_structure_refinement 'SHELXL-97 (Sheldrick, 1997)'
_computing_structure_solution 'SIR-92 (Altomare, 1994)'
_diffrn_ambient_temperature 298(2)
_diffrn_measured_fraction_theta_full 0.995
_diffrn_measured_fraction_theta_max 0.995
_diffrn_measurement_device '\k-geometry diffractometer'
_diffrn_measurement_device_type 'Smart CCD'
_diffrn_measurement_method 'CCD scan'
_diffrn_radiation_monochromator graphite
_diffrn_radiation_type MoK\a
_diffrn_radiation_wavelength 0.71069
_diffrn_reflns_av_R_equivalents 0.1483
_diffrn_reflns_av_sigmaI/netI 0.1205
_diffrn_reflns_limit_h_max 19
_diffrn_reflns_limit_h_min -21
_diffrn_reflns_limit_k_max 17
_diffrn_reflns_limit_k_min -23
_diffrn_reflns_limit_l_max 9
_diffrn_reflns_limit_l_min -9
_diffrn_reflns_number 17004
_diffrn_reflns_theta_full 28.40
_diffrn_reflns_theta_max 28.40
_diffrn_reflns_theta_min 2.29
_diffrn_source 'sealed tube'
_exptl_absorpt_coefficient_mu 0.098
_exptl_absorpt_correction_T_max 0.9903
_exptl_absorpt_correction_T_min 0.9171
_exptl_absorpt_correction_type none
_exptl_absorpt_process_details 'Corinc (Dr\"ager, 1971)'
_exptl_crystal_colour colourless
_exptl_crystal_density_diffrn 1.324
_exptl_crystal_density_method 'not measured'
_exptl_crystal_description plate
_exptl_crystal_F_000 848
_exptl_crystal_size_max 0.90
_exptl_crystal_size_mid 0.66
_exptl_crystal_size_min 0.10
_refine_diff_density_max 0.183
_refine_diff_density_min -0.191
_refine_diff_density_rms 0.041
_refine_ls_abs_structure_details 'Flack H D (1983), Acta Cryst. A39, 876-881'
_refine_ls_abs_structure_Flack -0.3(15)
_refine_ls_extinction_method none
_refine_ls_goodness_of_fit_ref 0.814
_refine_ls_hydrogen_treatment mixed
_refine_ls_matrix_type full
_refine_ls_number_parameters 271
_refine_ls_number_reflns 5054
_refine_ls_number_restraints 1
_refine_ls_restrained_S_all 0.813
_refine_ls_R_factor_all 0.1443
_refine_ls_R_factor_gt 0.0534
_refine_ls_shift/su_max 0.000
_refine_ls_shift/su_mean 0.000
_refine_ls_structure_factor_coef Fsqd
_refine_ls_weighting_details 'calc w=1/[\s^2^(Fo^2^)+(0.0721P)^2^+0.0000P] where P=(Fo^2^+2Fc^2^)/3'
_refine_ls_weighting_scheme calc
_refine_ls_wR_factor_obs 0.1173
_refine_ls_wR_factor_ref 0.1467
_reflns_number_gt 2105
_reflns_number_total 5054
_reflns_threshold_expression >2sigma(I)
_cod_data_source_file ol0603357si20060208_102539.cif
_cod_data_source_block 8
_cod_database_code 1505929

loop_
_symmetry_equiv_pos_as_xyz
'x, y, z'
'-x, -y, z+1/2'
'-x+1/2, y+1/2, z+1/2'
'x+1/2, -y+1/2, z'

loop_
_atom_site_label
_atom_site_type_symbol
_atom_site_fract_x
_atom_site_fract_y
_atom_site_fract_z
_atom_site_U_iso_or_equiv
_atom_site_adp_type
_atom_site_occupancy
_atom_site_symmetry_multiplicity
_atom_site_calc_flag
_atom_site_refinement_flags
N1 N 0.28893(12) 0.24987(14) 0.3935(3) 0.0588(6) Uani 1 1 d .
C2 C 0.23562(15) 0.18210(17) 0.4080(4) 0.0683(8) Uani 1 1 d .
H2A H 0.2181 0.1672 0.2831 0.082 Uiso 1 1 calc R
H2B H 0.1862 0.1944 0.4798 0.082 Uiso 1 1 calc R
C3 C 0.27946(15) 0.11737(18) 0.5003(4) 0.0602(8) Uani 1 1 d .
C4 C 0.3061(2) 0.0559(2) 0.4016(5) 0.0817(10) Uani 1 1 d .
H4 H 0.2952 0.0533 0.2735 0.098 Uiso 1 1 calc R
C5 C 0.3483(2) -0.0018(2) 0.4852(5) 0.0935(11) Uani 1 1 d .
H5 H 0.3653 -0.0430 0.4145 0.112 Uiso 1 1 calc R
C6 C 0.36551(18) 0.0013(2) 0.6737(5) 0.0748(8) Uani 1 1 d .
C7 C 0.3384(2) 0.06066(19) 0.7778(5) 0.0766(9) Uani 1 1 d .
H7 H 0.3492 0.0629 0.9060 0.092 Uiso 1 1 calc R
C8 C 0.29483(18) 0.11739(18) 0.6898(4) 0.0675(8) Uani 1 1 d .
H8 H 0.2751 0.1572 0.7619 0.081 Uiso 1 1 calc R
O9 O 0.41036(17) -0.05841(16) 0.7479(4) 0.1131(9) Uani 1 1 d .
C10 C 0.4321(3) -0.0553(3) 0.9426(7) 0.1218(16) Uani 1 1 d .
H10A H 0.4631 -0.0994 0.9757 0.183 Uiso 1 1 calc R
H10B H 0.3824 -0.0529 1.0171 0.183 Uiso 1 1 calc R
H10C H 0.4653 -0.0114 0.9656 0.183 Uiso 1 1 calc R
C11 C 0.36513(14) 0.24184(14) 0.2872(3) 0.0480(6) Uani 1 1 d .
C12 C 0.44014(15) 0.25060(19) 0.3749(4) 0.0633(8) Uani 1 1 d .
H12 H 0.4423 0.2607 0.5030 0.076 Uiso 1 1 calc R
C13 C 0.51276(15) 0.24434(18) 0.2722(4) 0.0668(8) Uani 1 1 d .
H13 H 0.5638 0.2514 0.3311 0.080 Uiso 1 1 calc R
C14 C 0.51022(14) 0.22789(15) 0.0841(4) 0.0532(7) Uani 1 1 d .
C15 C 0.43433(14) 0.21794(17) -0.0007(4) 0.0591(7) Uani 1 1 d .
H15 H 0.4321 0.2059 -0.1278 0.071 Uiso 1 1 calc R
C16 C 0.36160(15) 0.22549(16) 0.0991(4) 0.0595(7) Uani 1 1 d .
H16 H 0.3105 0.2196 0.0396 0.071 Uiso 1 1 calc R
C17 C 0.58882(16) 0.2218(2) -0.0248(4) 0.0688(9) Uani 1 1 d .
O18 O 0.65570(13) 0.23798(17) 0.0377(3) 0.1162(10) Uani 1 1 d .
O19 O 0.57903(11) 0.19674(14) -0.1961(3) 0.0784(6) Uani 1 1 d .
H19 H 0.6377 0.1968 -0.2679 0.118 Uiso 1 1 d R
C20 C 0.26926(17) 0.3139(2) 0.4806(4) 0.0711(9) Uani 1 1 d .
O21 O 0.21315(15) 0.31813(16) 0.5988(4) 0.1184(9) Uani 1 1 d .
C22 C 0.31508(18) 0.38344(18) 0.4280(4) 0.0699(9) Uani 1 1 d .
C23 C 0.3495(3) 0.4301(3) 0.5670(6) 0.1124(14) Uani 1 1 d .
H23 H 0.3446 0.4181 0.6936 0.135 Uiso 1 1 calc R
C24 C 0.3920(3) 0.4964(3) 0.5090(10) 0.1198(17) Uani 1 1 d .
H24 H 0.4177 0.5272 0.5971 0.144 Uiso 1 1 calc R
C25 C 0.3945(3) 0.5137(2) 0.3263(11) 0.1080(14) Uani 1 1 d .
C26 C 0.3588(2) 0.4719(2) 0.1931(7) 0.0901(11) Uani 1 1 d .
H26 H 0.3609 0.4868 0.0680 0.108 Uiso 1 1 calc R
C27 C 0.31858(19) 0.4064(2) 0.2435(5) 0.0747(9) Uani 1 1 d .
H27 H 0.2934 0.3772 0.1511 0.090 Uiso 1 1 calc R
N28 N 0.4401(3) 0.5841(3) 0.2652(12) 0.143(2) Uani 1 1 d .
O29 O 0.4335(3) 0.6058(3) 0.1121(12) 0.197(3) Uani 1 1 d .
O30 O 0.4880(3) 0.6093(2) 0.3822(11) 0.210(2) Uani 1 1 d .

loop_
_atom_site_aniso_label
_atom_site_aniso_U_11
_atom_site_aniso_U_22
_atom_site_aniso_U_33
_atom_site_aniso_U_23
_atom_site_aniso_U_13
_atom_site_aniso_U_12
N1 0.0395(11) 0.0770(18) 0.0598(12) 0.0091(13) 0.0122(10) 0.0015(11)
C2 0.0401(13) 0.090(2) 0.0748(18) 0.0172(18) 0.0076(13) -0.0090(15)
C3 0.0455(14) 0.074(2) 0.0617(18) 0.0099(16) 0.0059(13) -0.0102(14)
C4 0.085(2) 0.099(3) 0.0602(17) 0.003(2) 0.0128(17) 0.006(2)
C5 0.104(3) 0.089(3) 0.088(3) -0.009(2) 0.016(2) 0.014(2)
C6 0.0704(17) 0.072(3) 0.082(2) 0.0117(19) -0.0031(17) -0.0005(18)
C7 0.086(2) 0.068(2) 0.076(2) 0.0053(19) -0.0186(18) -0.0101(18)
C8 0.0725(18) 0.063(2) 0.0670(18) -0.0009(16) -0.0034(15) -0.0061(15)
O9 0.1232(19) 0.091(2) 0.125(2) 0.0159(17) -0.0083(18) 0.0257(16)
C10 0.128(3) 0.103(4) 0.134(4) 0.034(3) -0.050(3) -0.001(2)
C11 0.0387(13) 0.0544(17) 0.0508(15) 0.0031(12) 0.0097(10) 0.0015(10)
C12 0.0483(15) 0.093(2) 0.0490(14) -0.0061(14) 0.0023(12) 0.0024(13)
C13 0.0348(13) 0.104(2) 0.0613(18) -0.0147(16) 0.0020(12) -0.0018(13)
C14 0.0401(14) 0.0644(19) 0.0550(16) -0.0129(14) 0.0100(11) -0.0045(12)
C15 0.0468(15) 0.082(2) 0.0481(15) -0.0127(14) 0.0069(12) -0.0052(13)
C16 0.0389(13) 0.083(2) 0.0561(16) -0.0021(15) 0.0046(11) -0.0051(13)
C17 0.0412(16) 0.099(3) 0.0663(18) -0.0215(17) 0.0132(13) -0.0093(14)
O18 0.0428(12) 0.211(3) 0.0946(17) -0.0623(18) 0.0192(12) -0.0183(14)
O19 0.0570(11) 0.1128(18) 0.0654(12) -0.0236(12) 0.0192(9) -0.0055(10)
C20 0.0607(17) 0.090(3) 0.0627(17) 0.0054(18) 0.0215(15) 0.0193(18)
O21 0.0924(16) 0.157(3) 0.1056(18) 0.0022(19) 0.0656(15) 0.0183(16)
C22 0.0593(17) 0.074(2) 0.077(2) -0.0097(19) 0.0117(15) 0.0185(15)
C23 0.109(3) 0.134(4) 0.094(3) -0.025(3) 0.004(3) 0.027(3)
C24 0.107(4) 0.073(3) 0.180(6) -0.032(4) -0.011(4) -0.004(3)
C25 0.087(3) 0.072(4) 0.165(5) 0.014(3) 0.009(3) 0.022(3)
C26 0.075(2) 0.070(3) 0.126(3) 0.015(3) 0.004(2) 0.011(2)
C27 0.071(2) 0.066(2) 0.087(2) 0.0065(17) 0.0111(16) 0.0136(17)
N28 0.098(3) 0.076(3) 0.256(7) 0.000(4) -0.014(4) -0.005(2)
O29 0.123(3) 0.132(4) 0.335(7) 0.116(5) -0.005(4) -0.009(2)
O30 0.209(5) 0.124(3) 0.298(6) -0.018(4) 0.002(5) -0.045(3)

loop_
_atom_type_symbol
_atom_type_description
_atom_type_scat_dispersion_real
_atom_type_scat_dispersion_imag
_atom_type_scat_source
C C 0.0033 0.0016 'International Tables Vol C Tables 4.2.6.8 and 6.1.1.4'
H H 0.0000 0.0000 'International Tables Vol C Tables 4.2.6.8 and 6.1.1.4'
N N 0.0061 0.0033 'International Tables Vol C Tables 4.2.6.8 and 6.1.1.4'
O O 0.0106 0.0060 'International Tables Vol C Tables 4.2.6.8 and 6.1.1.4'

loop_
_geom_angle_atom_site_label_1
_geom_angle_atom_site_label_2
_geom_angle_atom_site_label_3
_geom_angle
C20 N1 C11 121.8(2)
C20 N1 C2 121.7(2)
C11 N1 C2 116.4(2)
N1 C2 C3 112.5(2)
C4 C3 C8 116.6(3)
C4 C3 C2 122.4(3)
C8 C3 C2 121.0(3)
C5 C4 C3 122.2(3)
C4 C5 C6 119.7(4)
C7 C6 C5 119.9(3)
C7 C6 O9 123.6(3)
C5 C6 O9 116.5(4)
C6 C7 C8 118.9(3)
C3 C8 C7 122.5(3)
C6 O9 C10 117.7(3)
C12 C11 C16 120.4(2)
C12 C11 N1 119.8(2)
C16 C11 N1 119.8(2)
C11 C12 C13 119.7(2)
C14 C13 C12 120.6(2)
C13 C14 C15 118.9(2)
C13 C14 C17 120.0(2)
C15 C14 C17 121.1(2)
C14 C15 C16 121.1(2)
C11 C16 C15 119.3(2)
O18 C17 O19 122.4(2)
O18 C17 C14 123.5(2)
O19 C17 C14 114.1(2)
O21 C20 N1 122.7(3)
O21 C20 C22 118.9(3)
N1 C20 C22 118.4(2)
C27 C22 C23 118.7(4)
C27 C22 C20 120.5(3)
C23 C22 C20 120.6(3)
C22 C23 C24 118.3(5)
C25 C24 C23 119.2(5)
C26 C25 C24 123.3(5)
C26 C25 N28 117.7(6)
C24 C25 N28 119.0(6)
C25 C26 C27 119.2(4)
C22 C27 C26 121.1(4)
O29 N28 O30 125.2(7)
O29 N28 C25 120.0(7)
O30 N28 C25 114.4(7)

loop_
_geom_bond_atom_site_label_1
_geom_bond_atom_site_label_2
_geom_bond_distance
N1 C20 1.336(4)
N1 C11 1.448(3)
N1 C2 1.484(4)
C2 C3 1.502(4)
C3 C4 1.370(5)
C3 C8 1.372(4)
C4 C5 1.368(5)
C5 C6 1.371(5)
C6 C7 1.362(5)
C6 O9 1.389(4)
C7 C8 1.380(4)
O9 C10 1.431(5)
C11 C12 1.367(3)
C11 C16 1.372(4)
C12 C13 1.383(4)
C13 C14 1.371(4)
C14 C15 1.374(3)
C14 C17 1.487(3)
C15 C16 1.375(3)
C17 O18 1.199(3)
C17 O19 1.308(3)
C20 O21 1.236(3)
C20 C22 1.488(5)
C22 C27 1.376(4)
C22 C23 1.406(5)
C23 C24 1.425(7)
C24 C25 1.337(7)
C25 C26 1.335(7)
C25 N28 1.516(7)
C26 C27 1.382(5)
N28 O29 1.161(8)
N28 O30 1.221(7)

loop_
_geom_hbond_atom_site_label_D
_geom_hbond_atom_site_label_H
_geom_hbond_atom_site_label_A
_geom_hbond_distance_DH
_geom_hbond_distance_HA
_geom_hbond_distance_DA
_geom_hbond_angle_DHA
_geom_hbond_site_symmetry_A
O19 H19 O21 1.07 1.56 2.619(3) 166.3 4_554

loop_
_geom_torsion_atom_site_label_1
_geom_torsion_atom_site_label_2
_geom_torsion_atom_site_label_3
_geom_torsion_atom_site_label_4
_geom_torsion
C20 N1 C2 C3 -117.4(3)
C11 N1 C2 C3 59.9(3)
N1 C2 C3 C4 -107.0(3)
N1 C2 C3 C8 72.9(3)
C8 C3 C4 C5 -2.0(5)
C2 C3 C4 C5 177.9(3)
C3 C4 C5 C6 -0.5(5)
C4 C5 C6 C7 1.9(5)
C4 C5 C6 O9 -178.4(3)
C5 C6 C7 C8 -0.8(5)
O9 C6 C7 C8 179.5(3)
C4 C3 C8 C7 3.1(4)
C2 C3 C8 C7 -176.8(3)
C6 C7 C8 C3 -1.8(5)
C7 C6 O9 C10 -2.8(5)
C5 C6 O9 C10 177.6(3)
C20 N1 C11 C12 60.6(4)
C2 N1 C11 C12 -116.8(3)
C20 N1 C11 C16 -119.4(3)
C2 N1 C11 C16 63.3(3)
C16 C11 C12 C13 1.2(5)
N1 C11 C12 C13 -178.7(3)
C11 C12 C13 C14 -1.4(5)
C12 C13 C14 C15 0.2(5)
C12 C13 C14 C17 179.6(3)
C13 C14 C15 C16 1.1(4)
C17 C14 C15 C16 -178.3(3)
C12 C11 C16 C15 0.0(4)
N1 C11 C16 C15 -180.0(2)
C14 C15 C16 C11 -1.2(4)
C13 C14 C17 O18 -7.9(5)
C15 C14 C17 O18 171.5(4)
C13 C14 C17 O19 171.9(3)
C15 C14 C17 O19 -8.7(4)
C11 N1 C20 O21 -166.4(3)
C2 N1 C20 O21 10.7(4)
C11 N1 C20 C22 15.6(4)
C2 N1 C20 C22 -167.2(3)
O21 C20 C22 C27 -123.5(3)
N1 C20 C22 C27 54.5(4)
O21 C20 C22 C23 51.1(4)
N1 C20 C22 C23 -130.9(3)
C27 C22 C23 C24 -4.7(5)
C20 C22 C23 C24 -179.4(3)
C22 C23 C24 C25 3.0(6)
C23 C24 C25 C26 0.1(7)
C23 C24 C25 N28 -179.8(4)
C24 C25 C26 C27 -1.6(6)
N28 C25 C26 C27 178.3(3)
C23 C22 C27 C26 3.4(4)
C20 C22 C27 C26 178.1(3)
C25 C26 C27 C22 -0.2(5)
C26 C25 N28 O29 10.8(8)
C24 C25 N28 O29 -169.3(6)
C26 C25 N28 O30 -162.6(5)
C24 C25 N28 O30 17.3(7)

loop_
_cod_related_entry_id
_cod_related_entry_database
_cod_related_entry_code
1 ChemSpider 21156823
